data_7109592
loop_
_publ_author_name
'Markus B. Lauber'
'Constantin-Gabriel Daniliuc'
'Jan Paradies'

_publ_section_title
;
 Desymmetrization of 4,6-diprotected myo-inositol
;
_journal_name_full Chem.Commun.
_journal_page_first 7409
_journal_paper_doi 10.1039/c3cc43663b
_journal_volume 49
_journal_year 2013
_chemical_formula_sum 'C20 H24 O6'
_chemical_formula_weight 360.39
_chemical_name_systematic
; 
 ? 
;
_space_group_IT_number 14
_symmetry_cell_setting monoclinic
_symmetry_space_group_name_Hall '-P 2yn'
_symmetry_space_group_name_H-M 'P 1 21/n 1'
_atom_sites_solution_hydrogens geom
_atom_sites_solution_primary direct
_atom_sites_solution_secondary difmap
_audit_creation_method SHELXL-97
_cell_angle_alpha 90.00
_cell_angle_beta 93.3030(10)
_cell_angle_gamma 90.00
_cell_formula_units_Z 4
_cell_length_a 16.5605(3)
_cell_length_b 6.61010(10)
_cell_length_c 16.8166(3)
_cell_measurement_reflns_used 4229
_cell_measurement_temperature 223(2)
_cell_measurement_theta_max 28.28
_cell_measurement_theta_min 4.08
_cell_volume 1837.80(5)
_computing_cell_refinement 'Collect (Nonius B.V., 1998)'
_computing_data_collection 'Collect (Nonius B.V., 1998)'
_computing_data_reduction 'Denzo-SMN (Otwinowski & Minor, 1997)'
_computing_molecular_graphics 'XP (BrukerAXS, 2000)'
_computing_publication_material 'SHELXL-97 (Sheldrick, 1997)'
_computing_structure_refinement 'SHELXL-97 (Sheldrick, 1997)'
_computing_structure_solution 'SHELXS-97 (Sheldrick, 1990)'
_diffrn_ambient_temperature 223(2)
_diffrn_measured_fraction_theta_full 0.984
_diffrn_measured_fraction_theta_max 0.984
_diffrn_measurement_device_type 'Nonius KappaCCD APEXII'
_diffrn_measurement_method '\w and \f scans'
_diffrn_radiation_monochromator 'Montel mirror'
_diffrn_radiation_source 'rotating anode Nonius FR591'
_diffrn_radiation_type MoK\a
_diffrn_radiation_wavelength 0.71073
_diffrn_reflns_av_R_equivalents 0.037
_diffrn_reflns_av_sigmaI/netI 0.0349
_diffrn_reflns_limit_h_max 22
_diffrn_reflns_limit_h_min -21
_diffrn_reflns_limit_k_max 8
_diffrn_reflns_limit_k_min -8
_diffrn_reflns_limit_l_max 22
_diffrn_reflns_limit_l_min -22
_diffrn_reflns_number 12943
_diffrn_reflns_theta_full 28.29
_diffrn_reflns_theta_max 28.29
_diffrn_reflns_theta_min 4.09
_exptl_absorpt_coefficient_mu 0.096
_exptl_absorpt_correction_T_max 0.9886
_exptl_absorpt_correction_T_min 0.9783
_exptl_absorpt_correction_type multi-scan
_exptl_absorpt_process_details 'Denzo (Otwinowski, Borek, Majewski & Minor, 2003)'
_exptl_crystal_colour colourless
_exptl_crystal_density_diffrn 1.303
_exptl_crystal_density_method 'not measured'
_exptl_crystal_description block
_exptl_crystal_F_000 768
_exptl_crystal_size_max 0.23
_exptl_crystal_size_mid 0.15
_exptl_crystal_size_min 0.12
_refine_diff_density_max 0.276
_refine_diff_density_min -0.204
_refine_diff_density_rms 0.046
_refine_ls_extinction_method none
_refine_ls_goodness_of_fit_ref 1.063
_refine_ls_hydrogen_treatment constr
_refine_ls_matrix_type full
_refine_ls_number_parameters 279
_refine_ls_number_reflns 4501
_refine_ls_number_restraints 192
_refine_ls_restrained_S_all 1.062
_refine_ls_R_factor_all 0.0759
_refine_ls_R_factor_gt 0.0567
_refine_ls_shift/su_max 0.000
_refine_ls_shift/su_mean 0.000
_refine_ls_structure_factor_coef Fsqd
_refine_ls_weighting_details 'calc w=1/[\s^2^(Fo^2^)+(0.0305P)^2^+1.6074P] where P=(Fo^2^+2Fc^2^)/3'
_refine_ls_weighting_scheme calc
_refine_ls_wR_factor_gt 0.1184
_refine_ls_wR_factor_ref 0.1317
_reflns_number_gt 3543
_reflns_number_total 4501
_reflns_threshold_expression >2sigma(I)
_cod_data_source_file c3cc43663b.txt
_cod_data_source_block fro6548
_cod_original_sg_symbol_H-M P21/n
_cod_database_code 7109592

loop_
_symmetry_equiv_pos_as_xyz
'x, y, z'
'-x+1/2, y+1/2, -z+1/2'
'-x, -y, -z'
'x-1/2, -y-1/2, z-1/2'

loop_
_atom_site_label
_atom_site_type_symbol
_atom_site_fract_x
_atom_site_fract_y
_atom_site_fract_z
_atom_site_U_iso_or_equiv
_atom_site_adp_type
_atom_site_occupancy
_atom_site_symmetry_multiplicity
_atom_site_calc_flag
_atom_site_refinement_flags
_atom_site_disorder_assembly
_atom_site_disorder_group
C1 C 0.03186(10) -0.0125(3) 0.63908(10) 0.0252(3) Uani 1 1 d . . .
H1 H 0.0215 -0.0778 0.5865 0.030 Uiso 1 1 calc R . .
C2 C 0.12154(10) 0.0406(3) 0.64945(10) 0.0250(3) Uani 1 1 d . . .
H2 H 0.1330 0.1021 0.7026 0.030 Uiso 1 1 calc R . .
C3 C 0.17137(9) -0.1529(3) 0.64279(10) 0.0240(3) Uani 1 1 d . A .
H3 H 0.1604 -0.2117 0.5891 0.029 Uiso 1 1 calc R . .
C4 C 0.14941(10) -0.3069(3) 0.70467(10) 0.0261(3) Uani 1 1 d . . .
H4 H 0.1637 -0.2519 0.7584 0.031 Uiso 1 1 calc R . .
C5 C 0.05895(10) -0.3525(3) 0.69750(10) 0.0276(4) Uani 1 1 d . . .
H5 H 0.0452 -0.4477 0.7401 0.033 Uiso 1 1 calc R . .
C6 C 0.00907(10) -0.1603(3) 0.70368(10) 0.0278(4) Uani 1 1 d . . .
H6 H 0.0229 -0.0975 0.7562 0.033 Uiso 1 1 calc R . .
O11 O -0.01685(7) 0.16646(18) 0.64191(7) 0.0278(3) Uani 1 1 d . . .
C12 C -0.07579(11) 0.1809(3) 0.57589(11) 0.0338(4) Uani 1 1 d . . .
H12A H -0.0949 0.0452 0.5607 0.041 Uiso 1 1 calc R . .
H12B H -0.0508 0.2412 0.5301 0.041 Uiso 1 1 calc R . .
C13 C -0.14580(10) 0.3079(3) 0.59811(11) 0.0308(4) Uani 1 1 d . . .
C14 C -0.19653(13) 0.2417(4) 0.65512(14) 0.0488(5) Uani 1 1 d . . .
H14 H -0.1861 0.1181 0.6814 0.059 Uiso 1 1 calc R . .
C15 C -0.26280(15) 0.3571(5) 0.67353(19) 0.0714(8) Uani 1 1 d . . .
H15 H -0.2975 0.3121 0.7122 0.086 Uiso 1 1 calc R . .
C16 C -0.27752(16) 0.5387(5) 0.6348(2) 0.0767(9) Uani 1 1 d . . .
H16 H -0.3224 0.6171 0.6474 0.092 Uiso 1 1 calc R . .
C17 C -0.22778(16) 0.6062(4) 0.57829(17) 0.0641(7) Uani 1 1 d . . .
H17 H -0.2385 0.7299 0.5522 0.077 Uiso 1 1 calc R . .
C18 C -0.16144(13) 0.4908(3) 0.55979(13) 0.0409(5) Uani 1 1 d . . .
H18 H -0.1269 0.5368 0.5211 0.049 Uiso 1 1 calc R . .
O21 O 0.14224(8) 0.1799(2) 0.58952(8) 0.0351(3) Uani 1 1 d . . .
H21 H 0.1579 0.2875 0.6107 0.053 Uiso 1 1 calc R . .
O31 O 0.25578(7) -0.1050(2) 0.65311(7) 0.0296(3) Uani 1 1 d . . .
C32A C 0.2961(2) -0.1144(7) 0.5794(2) 0.0462(9) Uani 0.759(4) 1 d PU A 1
H32A H 0.2737 -0.0120 0.5422 0.055 Uiso 0.759(4) 1 calc PR A 1
H32B H 0.2880 -0.2479 0.5549 0.055 Uiso 0.759(4) 1 calc PR A 1
C33A C 0.38495(9) -0.0766(4) 0.5970(2) 0.0354(7) Uani 0.759(4) 1 d PGU A 1
C34A C 0.43267(12) -0.2321(3) 0.62961(18) 0.0450(8) Uani 0.759(4) 1 d PGU A 1
H34A H 0.4092 -0.3576 0.6409 0.054 Uiso 0.759(4) 1 calc PR A 1
C35A C 0.51509(12) -0.2021(4) 0.64554(15) 0.0561(9) Uani 0.759(4) 1 d PGU A 1
H35A H 0.5474 -0.3073 0.6676 0.067 Uiso 0.759(4) 1 calc PR A 1
C36A C 0.54979(9) -0.0165(4) 0.62890(18) 0.0588(11) Uani 0.759(4) 1 d PGU A 1
H36A H 0.6055 0.0038 0.6397 0.071 Uiso 0.759(4) 1 calc PR A 1
C37A C 0.50206(14) 0.1391(3) 0.59632(17) 0.0582(10) Uani 0.759(4) 1 d PGU A 1
H37A H 0.5255 0.2646 0.5851 0.070 Uiso 0.759(4) 1 calc PR A 1
C38A C 0.41964(13) 0.1090(3) 0.58040(17) 0.0481(8) Uani 0.759(4) 1 d PGU A 1
H38A H 0.3874 0.2142 0.5584 0.058 Uiso 0.759(4) 1 calc PR A 1
C32B C 0.3082(8) -0.195(2) 0.6008(8) 0.046(2) Uani 0.241(4) 1 d PU A 2
H32C H 0.2828 -0.1944 0.5467 0.056 Uiso 0.241(4) 1 calc PR A 2
H32D H 0.3184 -0.3354 0.6166 0.056 Uiso 0.241(4) 1 calc PR A 2
C33B C 0.3854(3) -0.0831(14) 0.6018(7) 0.043(2) Uani 0.241(4) 1 d PGU A 2
C34B C 0.4583(4) -0.1782(12) 0.6233(6) 0.047(2) Uani 0.241(4) 1 d PGU A 2
H34B H 0.4587 -0.3142 0.6396 0.057 Uiso 0.241(4) 1 calc PR A 2
C35B C 0.5305(3) -0.0720(15) 0.6208(6) 0.057(2) Uani 0.241(4) 1 d PGU A 2
H35B H 0.5798 -0.1362 0.6354 0.069 Uiso 0.241(4) 1 calc PR A 2
C36B C 0.5299(4) 0.1293(15) 0.5968(7) 0.059(2) Uani 0.241(4) 1 d PGU A 2
H36B H 0.5787 0.2011 0.5951 0.071 Uiso 0.241(4) 1 calc PR A 2
C37B C 0.4570(5) 0.2243(12) 0.5753(5) 0.063(2) Uani 0.241(4) 1 d PGU A 2
H37B H 0.4566 0.3604 0.5591 0.076 Uiso 0.241(4) 1 calc PR A 2
C38B C 0.3847(4) 0.1181(14) 0.5778(6) 0.052(2) Uani 0.241(4) 1 d PGU A 2
H38B H 0.3355 0.1824 0.5633 0.062 Uiso 0.241(4) 1 calc PR A 2
O41 O 0.19448(8) -0.48846(19) 0.69381(8) 0.0329(3) Uani 1 1 d . . .
H41 H 0.2110 -0.5334 0.7379 0.049 Uiso 1 1 calc R . .
O51 O 0.03735(8) -0.43989(19) 0.62155(8) 0.0325(3) Uani 1 1 d . . .
H51 H 0.0304 -0.5635 0.6267 0.049 Uiso 1 1 calc R . .
O61 O -0.07500(7) -0.2038(2) 0.69874(9) 0.0390(3) Uani 1 1 d . . .
H61 H -0.0849 -0.2896 0.6635 0.059 Uiso 1 1 calc R . .

loop_
_atom_site_aniso_label
_atom_site_aniso_U_11
_atom_site_aniso_U_22
_atom_site_aniso_U_33
_atom_site_aniso_U_23
_atom_site_aniso_U_13
_atom_site_aniso_U_12
C1 0.0273(8) 0.0194(8) 0.0289(8) -0.0022(6) 0.0021(6) 0.0029(6)
C2 0.0283(8) 0.0199(8) 0.0269(8) -0.0004(6) 0.0034(6) -0.0020(6)
C3 0.0220(7) 0.0226(8) 0.0273(8) -0.0020(6) -0.0007(6) -0.0016(6)
C4 0.0285(8) 0.0209(8) 0.0285(8) 0.0006(7) -0.0017(6) 0.0020(7)
C5 0.0302(8) 0.0217(8) 0.0310(8) 0.0034(7) 0.0023(7) -0.0029(7)
C6 0.0258(8) 0.0259(9) 0.0322(8) -0.0013(7) 0.0052(7) -0.0011(7)
O11 0.0298(6) 0.0222(6) 0.0310(6) -0.0041(5) -0.0019(5) 0.0054(5)
C12 0.0338(9) 0.0359(10) 0.0311(9) -0.0036(8) -0.0026(7) 0.0077(8)
C13 0.0272(8) 0.0311(9) 0.0336(9) -0.0036(7) -0.0029(7) 0.0027(7)
C14 0.0442(11) 0.0497(13) 0.0538(13) 0.0022(11) 0.0146(10) -0.0006(10)
C15 0.0441(13) 0.091(2) 0.0819(19) -0.0102(18) 0.0266(13) 0.0007(15)
C16 0.0430(13) 0.088(2) 0.099(2) -0.0221(19) 0.0026(14) 0.0321(15)
C17 0.0597(15) 0.0543(16) 0.0759(18) -0.0017(14) -0.0164(14) 0.0283(13)
C18 0.0417(10) 0.0376(11) 0.0424(11) 0.0016(9) -0.0056(9) 0.0067(9)
O21 0.0434(7) 0.0228(6) 0.0399(7) 0.0053(6) 0.0094(6) -0.0028(6)
O31 0.0235(6) 0.0337(7) 0.0318(6) -0.0049(5) 0.0030(5) -0.0037(5)
C32A 0.0297(14) 0.080(3) 0.0291(15) -0.0032(16) 0.0041(11) 0.0030(17)
C33A 0.0298(14) 0.0479(16) 0.0292(14) -0.0041(13) 0.0078(12) 0.0017(14)
C34A 0.0324(16) 0.0493(18) 0.0545(16) 0.0016(14) 0.0123(14) -0.0014(13)
C35A 0.0321(15) 0.069(2) 0.068(2) -0.0015(18) 0.0089(13) 0.0117(15)
C36A 0.0322(15) 0.083(3) 0.062(2) -0.0243(19) 0.0147(14) -0.0133(16)
C37A 0.048(2) 0.072(2) 0.0565(18) -0.0163(17) 0.0212(17) -0.0214(19)
C38A 0.050(2) 0.0523(18) 0.0434(15) -0.0004(14) 0.0127(16) -0.0012(17)
C32B 0.038(4) 0.058(5) 0.044(5) -0.015(4) 0.012(4) -0.001(4)
C33B 0.036(4) 0.057(4) 0.038(4) -0.006(4) 0.010(4) -0.002(4)
C34B 0.031(4) 0.062(4) 0.050(4) -0.006(4) 0.011(3) 0.005(4)
C35B 0.032(3) 0.077(4) 0.063(4) -0.019(4) 0.008(3) -0.003(4)
C36B 0.038(4) 0.081(5) 0.061(4) -0.026(4) 0.022(4) -0.009(4)
C37B 0.060(4) 0.077(5) 0.055(4) -0.018(4) 0.017(4) -0.018(4)
C38B 0.048(4) 0.063(4) 0.045(4) -0.010(4) 0.016(4) -0.014(4)
O41 0.0359(7) 0.0256(6) 0.0368(7) 0.0029(5) -0.0017(5) 0.0084(5)
O51 0.0339(6) 0.0199(6) 0.0429(7) -0.0043(5) -0.0034(5) -0.0031(5)
O61 0.0262(6) 0.0351(8) 0.0566(9) -0.0013(7) 0.0107(6) -0.0019(6)

loop_
_atom_type_symbol
_atom_type_description
_atom_type_scat_dispersion_real
_atom_type_scat_dispersion_imag
_atom_type_scat_source
C C 0.0033 0.0016 'International Tables Vol C Tables 4.2.6.8 and 6.1.1.4'
H H 0.0000 0.0000 'International Tables Vol C Tables 4.2.6.8 and 6.1.1.4'
O O 0.0106 0.0060 'International Tables Vol C Tables 4.2.6.8 and 6.1.1.4'

loop_
_geom_angle_atom_site_label_1
_geom_angle_atom_site_label_2
_geom_angle_atom_site_label_3
_geom_angle
O11 C1 C6 110.01(13)
O11 C1 C2 110.60(13)
C6 C1 C2 110.20(14)
O11 C1 H1 108.7
C6 C1 H1 108.7
C2 C1 H1 108.7
O21 C2 C1 109.93(14)
O21 C2 C3 109.66(13)
C1 C2 C3 108.94(13)
O21 C2 H2 109.4
C1 C2 H2 109.4
C3 C2 H2 109.4
O31 C3 C4 109.65(13)
O31 C3 C2 109.42(13)
C4 C3 C2 111.08(13)
O31 C3 H3 108.9
C4 C3 H3 108.9
C2 C3 H3 108.9
O41 C4 C3 109.16(13)
O41 C4 C5 109.97(14)
C3 C4 C5 110.59(13)
O41 C4 H4 109.0
C3 C4 H4 109.0
C5 C4 H4 109.0
O51 C5 C6 106.84(14)
O51 C5 C4 110.16(14)
C6 C5 C4 111.36(14)
O51 C5 H5 109.5
C6 C5 H5 109.5
C4 C5 H5 109.5
O61 C6 C5 111.20(14)
O61 C6 C1 111.74(14)
C5 C6 C1 109.18(13)
O61 C6 H6 108.2
C5 C6 H6 108.2
C1 C6 H6 108.2
C1 O11 C12 112.77(13)
O11 C12 C13 110.21(14)
O11 C12 H12A 109.6
C13 C12 H12A 109.6
O11 C12 H12B 109.6
C13 C12 H12B 109.6
H12A C12 H12B 108.1
C14 C13 C18 119.59(19)
C14 C13 C12 120.40(18)
C18 C13 C12 119.98(18)
C13 C14 C15 120.1(2)
C13 C14 H14 120.0
C15 C14 H14 120.0
C16 C15 C14 119.6(3)
C16 C15 H15 120.2
C14 C15 H15 120.2
C17 C16 C15 121.0(2)
C17 C16 H16 119.5
C15 C16 H16 119.5
C16 C17 C18 119.6(3)
C16 C17 H17 120.2
C18 C17 H17 120.2
C17 C18 C13 120.2(2)
C17 C18 H18 119.9
C13 C18 H18 119.9
C2 O21 H21 109.5
C32B O31 C3 117.7(5)
C32B O31 C32A 27.0(5)
C3 O31 C32A 112.51(17)
O31 C32A C33A 108.6(2)
O31 C32A H32A 110.0
C33A C32A H32A 110.0
O31 C32A H32B 110.0
C33A C32A H32B 110.0
H32A C32A H32B 108.3
C34A C33A C38A 120.0
C34A C33A C32A 118.8(2)
C38A C33A C32A 121.2(2)
C33A C34A C35A 120.0
C33A C34A H34A 120.0
C35A C34A H34A 120.0
C34A C35A C36A 120.0
C34A C35A H35A 120.0
C36A C35A H35A 120.0
C37A C36A C35A 120.0
C37A C36A H36A 120.0
C35A C36A H36A 120.0
C38A C37A C36A 120.0
C38A C37A H37A 120.0
C36A C37A H37A 120.0
C37A C38A C33A 120.0
C37A C38A H38A 120.0
C33A C38A H38A 120.0
O31 C32B C33B 110.4(9)
O31 C32B H32C 109.6
C33B C32B H32C 109.6
O31 C32B H32D 109.6
C33B C32B H32D 109.6
H32C C32B H32D 108.1
C34B C33B C38B 120.0
C34B C33B C32B 121.1(8)
C38B C33B C32B 118.9(8)
C33B C34B C35B 120.0
C33B C34B H34B 120.0
C35B C34B H34B 120.0
C34B C35B C36B 120.0
C34B C35B H35B 120.0
C36B C35B H35B 120.0
C37B C36B C35B 120.0
C37B C36B H36B 120.0
C35B C36B H36B 120.0
C36B C37B C38B 120.0
C36B C37B H37B 120.0
C38B C37B H37B 120.0
C37B C38B C33B 120.0
C37B C38B H38B 120.0
C33B C38B H38B 120.0
C4 O41 H41 109.5
C5 O51 H51 109.5
C6 O61 H61 109.5

loop_
_geom_bond_atom_site_label_1
_geom_bond_atom_site_label_2
_geom_bond_distance
C1 O11 1.4342(19)
C1 C6 1.525(2)
C1 C2 1.526(2)
C1 H1 0.9900
C2 O21 1.421(2)
C2 C3 1.530(2)
C2 H2 0.9900
C3 O31 1.4340(19)
C3 C4 1.515(2)
C3 H3 0.9900
C4 O41 1.431(2)
C4 C5 1.526(2)
C4 H4 0.9900
C5 O51 1.428(2)
C5 C6 1.522(2)
C5 H5 0.9900
C6 O61 1.419(2)
C6 H6 0.9900
O11 C12 1.439(2)
C12 C13 1.496(2)
C12 H12A 0.9800
C12 H12B 0.9800
C13 C14 1.382(3)
C13 C18 1.387(3)
C14 C15 1.386(3)
C14 H14 0.9400
C15 C16 1.381(5)
C15 H15 0.9400
C16 C17 1.367(4)
C16 H16 0.9400
C17 C18 1.387(3)
C17 H17 0.9400
C18 H18 0.9400
O21 H21 0.8300
O31 C32B 1.401(12)
O31 C32A 1.443(4)
C32A C33A 1.505(4)
C32A H32A 0.9800
C32A H32B 0.9800
C33A C34A 1.3900
C33A C38A 1.3900
C34A C35A 1.3900
C34A H34A 0.9400
C35A C36A 1.3900
C35A H35A 0.9400
C36A C37A 1.3900
C36A H36A 0.9400
C37A C38A 1.3900
C37A H37A 0.9400
C38A H38A 0.9400
C32B C33B 1.475(13)
C32B H32C 0.9800
C32B H32D 0.9800
C33B C34B 1.3900
C33B C38B 1.3900
C34B C35B 1.3900
C34B H34B 0.9400
C35B C36B 1.3900
C35B H35B 0.9400
C36B C37B 1.3900
C36B H36B 0.9400
C37B C38B 1.3900
C37B H37B 0.9400
C38B H38B 0.9400
O41 H41 0.8300
O51 H51 0.8300
O61 H61 0.8300

loop_
_geom_hbond_atom_site_label_D
_geom_hbond_atom_site_label_H
_geom_hbond_atom_site_label_A
_geom_hbond_distance_DH
_geom_hbond_distance_HA
_geom_hbond_distance_DA
_geom_hbond_angle_DHA
_geom_hbond_site_symmetry_A
O21 H21 O41 0.83 2.10 2.9078(19) 163.7 1_565
O41 H41 O31 0.83 1.94 2.7667(17) 172.3 2_546
O51 H51 O11 0.83 1.97 2.7801(18) 164.3 1_545
O61 H61 O51 0.83 2.40 2.8038(19) 110.9 .

loop_
_geom_torsion_atom_site_label_1
_geom_torsion_atom_site_label_2
_geom_torsion_atom_site_label_3
_geom_torsion_atom_site_label_4
_geom_torsion
O11 C1 C2 O21 -57.60(17)
C6 C1 C2 O21 -179.46(13)
O11 C1 C2 C3 -177.79(13)
C6 C1 C2 C3 60.35(17)
O21 C2 C3 O31 60.12(17)
C1 C2 C3 O31 -179.52(12)
O21 C2 C3 C4 -178.67(13)
C1 C2 C3 C4 -58.31(17)
O31 C3 C4 O41 -61.70(17)
C2 C3 C4 O41 177.23(13)
O31 C3 C4 C5 177.19(13)
C2 C3 C4 C5 56.12(18)
O41 C4 C5 O51 -58.14(17)
C3 C4 C5 O51 62.49(18)
O41 C4 C5 C6 -176.50(13)
C3 C4 C5 C6 -55.87(18)
O51 C5 C6 O61 60.95(17)
C4 C5 C6 O61 -178.71(14)
O51 C5 C6 C1 -62.79(17)
C4 C5 C6 C1 57.55(18)
O11 C1 C6 O61 54.28(18)
C2 C1 C6 O61 176.49(14)
O11 C1 C6 C5 177.71(13)
C2 C1 C6 C5 -60.09(18)
C6 C1 O11 C12 -108.51(16)
C2 C1 O11 C12 129.52(15)
C1 O11 C12 C13 154.80(15)
O11 C12 C13 C14 -66.8(2)
O11 C12 C13 C18 115.02(19)
C18 C13 C14 C15 0.3(3)
C12 C13 C14 C15 -177.9(2)
C13 C14 C15 C16 -0.2(4)
C14 C15 C16 C17 0.2(5)
C15 C16 C17 C18 -0.2(5)
C16 C17 C18 C13 0.2(4)
C14 C13 C18 C17 -0.3(3)
C12 C13 C18 C17 177.9(2)
C4 C3 O31 C32B 101.9(7)
C2 C3 O31 C32B -136.0(7)
C4 C3 O31 C32A 131.3(2)
C2 C3 O31 C32A -106.7(2)
C32B O31 C32A C33A -68.9(12)
C3 O31 C32A C33A -176.0(2)
O31 C32A C33A C34A 77.5(3)
O31 C32A C33A C38A -103.3(3)
C38A C33A C34A C35A 0.0
C32A C33A C34A C35A 179.2(3)
C33A C34A C35A C36A 0.0
C34A C35A C36A C37A 0.0
C35A C36A C37A C38A 0.0
C36A C37A C38A C33A 0.0
C34A C33A C38A C37A 0.0
C32A C33A C38A C37A -179.2(3)
C3 O31 C32B C33B 161.7(7)
C32A O31 C32B C33B 76.2(14)
O31 C32B C33B C34B 120.5(9)
O31 C32B C33B C38B -62.0(12)
C38B C33B C34B C35B 0.0
C32B C33B C34B C35B 177.5(11)
C33B C34B C35B C36B 0.0
C34B C35B C36B C37B 0.0
C35B C36B C37B C38B 0.0
C36B C37B C38B C33B 0.0
C34B C33B C38B C37B 0.0
C32B C33B C38B C37B -177.5(11)
